data_7219422
loop_
_publ_author_name
'Hussain, Akhtar'
'Sarkar, Tukki'
'Banerjee, Samya'

_publ_section_title
;
 Remarkable visible light-triggered cytotoxicity of mitochondria targeting
 mixed-ligand cobalt(III) complexes of curcumin and phenanthroline bases
 binding to human serum albumin
;
_journal_name_full 'RSC Adv.'
_journal_paper_doi 10.1039/C4RA17314G
_journal_year 2015
_chemical_formula_moiety 'C29 H23 Co F12 N4 O2 P2'
_chemical_formula_sum 'C32 H29 Co F12 N4 O3 P2'
_chemical_formula_weight 857.34
_chemical_name_systematic
;
 ?
;
_space_group_IT_number 2
_symmetry_cell_setting triclinic
_symmetry_space_group_name_Hall '-P 1'
_symmetry_space_group_name_H-M 'P -1'
_atom_sites_solution_hydrogens geom
_atom_sites_solution_primary direct
_atom_sites_solution_secondary difmap
_audit_creation_method SHELXL-97
_audit_update_record
;
2014-06-15 deposited with the CCDC.
2015-01-26 downloaded from the CCDC.
;
_cell_angle_alpha 95.630(4)
_cell_angle_beta 92.362(4)
_cell_angle_gamma 113.716(4)
_cell_formula_units_Z 2
_cell_length_a 10.9653(9)
_cell_length_b 12.3019(10)
_cell_length_c 14.4805(11)
_cell_measurement_temperature 293(2)
_cell_volume 1772.8(3)
_computing_cell_refinement 'Bruker Smart'
_computing_data_collection 'Bruker Smart'
_computing_data_reduction 'Bruker Saint'
_computing_molecular_graphics 'Ortep-3 for Windows (Farrugia, 1997)'
_computing_publication_material 'WinGX publication routines (Farrugia, 1999)'
_computing_structure_refinement 'SHELXL-97 (Sheldrick, 2008)'
_computing_structure_solution 'SHELXL-97 (Sheldrick, 1997)'
_diffrn_ambient_temperature 293(2)
_diffrn_detector_area_resol_mean 0.3
_diffrn_measured_fraction_theta_full 0.994
_diffrn_measured_fraction_theta_max 0.994
_diffrn_measurement_device_type 'Bruker Smart CCD Area Detector'
_diffrn_measurement_method 'omega scans'
_diffrn_radiation_monochromator graphite
_diffrn_radiation_source 'fine-focus sealed tube'
_diffrn_radiation_type MoK\a
_diffrn_radiation_wavelength 0.71073
_diffrn_reflns_av_R_equivalents 0.0410
_diffrn_reflns_av_sigmaI/netI 0.0298
_diffrn_reflns_limit_h_max 14
_diffrn_reflns_limit_h_min -14
_diffrn_reflns_limit_k_max 15
_diffrn_reflns_limit_k_min -15
_diffrn_reflns_limit_l_max 18
_diffrn_reflns_limit_l_min -18
_diffrn_reflns_number 46443
_diffrn_reflns_theta_full 27.00
_diffrn_reflns_theta_max 27.00
_diffrn_reflns_theta_min 1.42
_exptl_absorpt_coefficient_mu 0.670
_exptl_absorpt_correction_T_max 0.9360
_exptl_absorpt_correction_T_min 0.8243
_exptl_absorpt_correction_type empirical
_exptl_absorpt_process_details SADABS(Sheldrick,1997)
_exptl_crystal_colour Brown
_exptl_crystal_density_diffrn 1.514
_exptl_crystal_density_method 'not measured'
_exptl_crystal_description Block
_exptl_crystal_F_000 812
_exptl_crystal_size_max 0.30
_exptl_crystal_size_mid 0.20
_exptl_crystal_size_min 0.10
_refine_diff_density_max 1.314
_refine_diff_density_min -0.907
_refine_diff_density_rms 0.183
_refine_ls_extinction_method none
_refine_ls_goodness_of_fit_ref 1.071
_refine_ls_hydrogen_treatment constr
_refine_ls_matrix_type full
_refine_ls_number_parameters 489
_refine_ls_number_reflns 7678
_refine_ls_number_restraints 0
_refine_ls_restrained_S_all 1.071
_refine_ls_R_factor_all 0.0805
_refine_ls_R_factor_gt 0.0701
_refine_ls_shift/su_max 0.041
_refine_ls_shift/su_mean 0.007
_refine_ls_structure_factor_coef Fsqd
_refine_ls_weighting_details 'calc w=1/[\s^2^(Fo^2^)+(0.1440P)^2^+1.8460P] where P=(Fo^2^+2Fc^2^)/3'
_refine_ls_weighting_scheme calc
_refine_ls_wR_factor_gt 0.2094
_refine_ls_wR_factor_ref 0.2205
_reflns_number_gt 6691
_reflns_number_total 7678
_reflns_threshold_expression >2\s(I)
_cod_data_source_file c4ra17314g2.cif
_cod_data_source_block akhCEJ1
_cod_depositor_comments
;
The following automatic conversions were performed:

'_symmetry_cell_setting' value 'Triclinic' changed to 'triclinic'
according to
/usr/data/users/saulius/crontab/automatic-downloads/rss-feeds/RSC/lib/dictionaries/cif_core.dic
dictionary named 'cif_core.dic' version 2.4.2 from 2011-04-26.

Automatic conversion script
Id: cif_fix_values 3008 2015-01-20 13:52:24Z robertas 
;
_cod_original_cell_volume 1772.8(2)
_cod_original_sg_symbol_H-M P-1
_cod_database_code 7219422

loop_
_symmetry_equiv_pos_as_xyz
'x, y, z'
'-x, -y, -z'

loop_
_atom_site_label
_atom_site_type_symbol
_atom_site_fract_x
_atom_site_fract_y
_atom_site_fract_z
_atom_site_U_iso_or_equiv
_atom_site_adp_type
_atom_site_occupancy
_atom_site_symmetry_multiplicity
_atom_site_calc_flag
_atom_site_refinement_flags
Co1 Co 0.23102(4) 0.20690(4) 0.27674(3) 0.03027(17) Uani 1 1 d .
P1 P -0.28368(10) 0.16900(11) 0.28627(8) 0.0546(3) Uani 1 1 d .
P2 P 0.0999(2) 0.66882(14) 0.26452(10) 0.0811(5) Uani 1 1 d .
O1 O 0.0633(2) 0.0813(2) 0.28362(16) 0.0382(5) Uani 1 1 d .
O2 O 0.3232(2) 0.1611(2) 0.36694(16) 0.0376(5) Uani 1 1 d .
N2 N 0.4007(3) 0.3449(2) 0.27292(19) 0.0353(6) Uani 1 1 d .
N3 N 0.1450(3) 0.2540(2) 0.17669(18) 0.0343(6) Uani 1 1 d .
N1 N 0.1975(3) 0.3120(3) 0.37159(18) 0.0357(6) Uani 1 1 d .
N4 N 0.2662(3) 0.1090(3) 0.1767(2) 0.0369(6) Uani 1 1 d .
C12 C 0.3016(3) 0.4202(3) 0.3900(2) 0.0383(7) Uani 1 1 d .
F2 F -0.1743(4) 0.1364(4) 0.2364(3) 0.1017(12) Uani 1 1 d .
F5 F -0.1820(4) 0.3052(3) 0.2983(3) 0.1059(12) Uani 1 1 d .
C10 C 0.5039(4) 0.3548(4) 0.2248(3) 0.0469(8) Uani 1 1 d .
H10 H 0.4966 0.2919 0.1806 0.056 Uiso 1 1 calc R
C11 C 0.4135(3) 0.4381(3) 0.3373(2) 0.0393(7) Uani 1 1 d .
F3 F -0.3416(4) 0.1834(5) 0.1879(2) 0.1113(15) Uani 1 1 d .
C1 C 0.0892(4) 0.2910(4) 0.4180(2) 0.0455(8) Uani 1 1 d .
H1 H 0.0165 0.2174 0.4050 0.055 Uiso 1 1 calc R
F4 F -0.3907(4) 0.2072(5) 0.3339(3) 0.1112(14) Uani 1 1 d .
C4 C 0.3030(5) 0.5109(4) 0.4572(3) 0.0524(9) Uani 1 1 d .
C29 C 0.3669(5) 0.0428(4) 0.4698(3) 0.0582(10) Uani 1 1 d .
H29C H 0.4559 0.1018 0.4668 0.087 Uiso 1 1 calc R
H29A H 0.3626 -0.0350 0.4481 0.087 Uiso 1 1 calc R
H29B H 0.3440 0.0445 0.5331 0.087 Uiso 1 1 calc R
C16 C 0.0837(4) 0.2057(4) 0.0099(3) 0.0508(9) Uani 1 1 d .
C28 C 0.2699(3) 0.0698(3) 0.4094(2) 0.0387(7) Uani 1 1 d .
C7 C 0.5282(4) 0.5439(4) 0.3541(3) 0.0524(9) Uani 1 1 d .
F6 F -0.2246(4) 0.1533(5) 0.3825(3) 0.1154(15) Uani 1 1 d .
C25 C -0.1026(4) -0.0836(3) 0.3375(3) 0.0486(8) Uani 1 1 d .
H25A H -0.1553 -0.0663 0.2913 0.073 Uiso 1 1 calc R
H25C H -0.1356 -0.0774 0.3973 0.073 Uiso 1 1 calc R
H25B H -0.1085 -0.1633 0.3217 0.073 Uiso 1 1 calc R
C15 C 0.0178(5) 0.2831(4) 0.0164(3) 0.0586(10) Uani 1 1 d .
H15 H -0.0245 0.2943 -0.0366 0.070 Uiso 1 1 calc R
C23 C 0.2125(3) 0.1161(3) 0.0926(2) 0.0390(7) Uani 1 1 d .
C2 C 0.0828(5) 0.3766(5) 0.4853(3) 0.0573(11) Uani 1 1 d .
H2 H 0.0063 0.3598 0.5169 0.079(17) Uiso 1 1 calc R
C27 C 0.1352(4) -0.0044(4) 0.4029(3) 0.0486(9) Uani 1 1 d .
H27 H 0.1064 -0.0634 0.4423 0.058 Uiso 1 1 calc R
C22 C 0.3307(4) 0.0389(3) 0.1804(3) 0.0456(8) Uani 1 1 d .
H22 H 0.3679 0.0334 0.2377 0.055 Uiso 1 1 calc R
C9 C 0.6233(4) 0.4573(4) 0.2389(4) 0.0605(11) Uani 1 1 d .
H9 H 0.6945 0.4616 0.2044 0.073 Uiso 1 1 calc R
C13 C 0.0816(4) 0.3255(3) 0.1808(3) 0.0442(8) Uani 1 1 d .
H13 H 0.0802 0.3662 0.2380 0.053 Uiso 1 1 calc R
C26 C 0.0406(3) 0.0042(3) 0.3410(2) 0.0375(7) Uani 1 1 d .
C24 C 0.1458(3) 0.1946(3) 0.0924(2) 0.0392(7) Uani 1 1 d .
C19 C 0.2184(4) 0.0507(4) 0.0093(3) 0.0516(9) Uani 1 1 d .
F1 F -0.3851(5) 0.0352(4) 0.2754(5) 0.152(2) Uani 1 1 d .
C8 C 0.6362(4) 0.5508(4) 0.3026(4) 0.0627(11) Uani 1 1 d .
H7 H 0.7160 0.6189 0.3120 0.075 Uiso 1 1 calc R
F10 F 0.0216(14) 0.5975(6) 0.1732(5) 0.265(6) Uani 1 1 d .
C5 C 0.4216(6) 0.6196(4) 0.4721(4) 0.0702(13) Uani 1 1 d .
H5 H 0.4248 0.6816 0.5158 0.084 Uiso 1 1 calc R
F7 F -0.0145(8) 0.6986(8) 0.3010(7) 0.220(4) Uani 1 1 d .
C3 C 0.1888(5) 0.4862(4) 0.5055(3) 0.0596(11) Uani 1 1 d .
H3 H 0.1847 0.5435 0.5508 0.072 Uiso 1 1 calc R
C17 C 0.0884(5) 0.1363(5) -0.0738(3) 0.0653(12) Uani 1 1 d .
H17 H 0.0461 0.1414 -0.1292 0.071(15) Uiso 1 1 calc R
C20 C 0.2888(5) -0.0219(4) 0.0162(3) 0.0588(11) Uani 1 1 d .
H20 H 0.2974 -0.0665 -0.0368 0.071 Uiso 1 1 calc R
F9 F 0.2045(10) 0.6226(10) 0.2399(10) 0.320(8) Uani 1 1 d .
C14 C 0.0163(5) 0.3416(4) 0.1012(3) 0.0576(10) Uani 1 1 d .
H14 H -0.0279 0.3923 0.1062 0.069 Uiso 1 1 calc R
C21 C 0.3444(5) -0.0271(4) 0.1006(3) 0.0584(10) Uani 1 1 d .
H21 H 0.3916 -0.0748 0.1050 0.070 Uiso 1 1 calc R
C6 C 0.5293(5) 0.6342(4) 0.4240(4) 0.0692(13) Uani 1 1 d .
H6 H 0.6059 0.7049 0.4371 0.083 Uiso 1 1 calc R
F8 F 0.0397(10) 0.5498(5) 0.3084(4) 0.194(3) Uani 1 1 d .
C18 C 0.1532(6) 0.0631(5) -0.0739(3) 0.0675(13) Uani 1 1 d .
H18 H 0.1553 0.0197 -0.1296 0.081 Uiso 1 1 calc R
F11 F 0.1702(8) 0.7316(5) 0.3610(4) 0.170(3) Uani 1 1 d .
O3 O 0.4774(17) 0.3002(19) 0.0107(8) 0.184(10) Uani 0.43 1 d P
F12 F 0.1403(15) 0.7846(5) 0.2243(5) 0.316(8) Uani 1 1 d .
C31 C 0.5498(18) 0.320(2) -0.0387(16) 0.247(12) Uani 1 1 d .
C32 C 0.4920(16) 0.276(2) -0.1454(18) 0.263(12) Uani 1 1 d .
H32A H 0.4045 0.2119 -0.1486 0.395 Uiso 1 1 calc R
H32B H 0.5503 0.2474 -0.1779 0.395 Uiso 1 1 calc R
H32C H 0.4866 0.3411 -0.1737 0.395 Uiso 1 1 calc R
C30 C 0.670(3) 0.415(3) -0.033(2) 0.62(4) Uani 1 1 d .
H30A H 0.7020 0.4441 0.0308 0.936 Uiso 1 1 calc R
H30B H 0.6592 0.4779 -0.0632 0.936 Uiso 1 1 calc R
H30C H 0.7329 0.3919 -0.0641 0.936 Uiso 1 1 calc R

loop_
_atom_site_aniso_label
_atom_site_aniso_U_11
_atom_site_aniso_U_22
_atom_site_aniso_U_33
_atom_site_aniso_U_23
_atom_site_aniso_U_13
_atom_site_aniso_U_12
Co1 0.0303(2) 0.0311(3) 0.0281(2) 0.00066(16) 0.00083(16) 0.01204(18)
P1 0.0427(5) 0.0625(7) 0.0616(6) 0.0006(5) 0.0057(4) 0.0259(5)
P2 0.1265(13) 0.0656(8) 0.0591(7) 0.0067(6) 0.0183(8) 0.0468(9)
O1 0.0318(11) 0.0391(12) 0.0386(11) 0.0023(10) -0.0006(9) 0.0102(9)
O2 0.0343(11) 0.0415(12) 0.0366(11) 0.0068(10) -0.0009(9) 0.0149(10)
N2 0.0360(13) 0.0338(13) 0.0337(13) 0.0038(11) 0.0019(10) 0.0121(11)
N3 0.0348(13) 0.0342(13) 0.0317(12) 0.0022(10) 0.0006(10) 0.0124(11)
N1 0.0388(14) 0.0394(14) 0.0301(12) 0.0011(11) 0.0009(10) 0.0182(12)
N4 0.0350(13) 0.0344(14) 0.0391(14) 0.0000(11) 0.0039(11) 0.0129(11)
C12 0.0447(17) 0.0406(17) 0.0300(14) -0.0019(13) -0.0041(13) 0.0199(14)
F2 0.090(2) 0.123(3) 0.120(3) -0.006(2) 0.022(2) 0.075(2)
F5 0.099(3) 0.073(2) 0.130(3) 0.001(2) 0.020(2) 0.020(2)
C10 0.0404(18) 0.045(2) 0.054(2) 0.0075(16) 0.0095(15) 0.0154(15)
C11 0.0408(17) 0.0372(17) 0.0362(15) 0.0021(13) -0.0032(13) 0.0132(14)
F3 0.114(3) 0.182(4) 0.067(2) -0.003(2) -0.0051(19) 0.096(3)
C1 0.0453(19) 0.055(2) 0.0387(17) 0.0028(15) 0.0073(14) 0.0232(16)
F4 0.090(2) 0.171(4) 0.102(3) 0.015(3) 0.039(2) 0.082(3)
C4 0.073(3) 0.047(2) 0.0389(18) -0.0101(16) -0.0068(17) 0.0299(19)
C29 0.057(2) 0.060(2) 0.060(2) 0.019(2) -0.0087(19) 0.026(2)
C16 0.055(2) 0.060(2) 0.0336(16) 0.0042(16) -0.0011(15) 0.0198(18)
C28 0.0445(17) 0.0381(17) 0.0356(15) 0.0025(13) 0.0001(13) 0.0198(14)
C7 0.052(2) 0.0404(19) 0.053(2) 0.0022(16) -0.0054(17) 0.0089(16)
F6 0.082(2) 0.166(4) 0.093(3) 0.052(3) 0.0011(19) 0.039(3)
C25 0.0410(18) 0.0432(19) 0.051(2) 0.0057(16) 0.0075(15) 0.0065(15)
C15 0.069(3) 0.067(3) 0.044(2) 0.0124(19) -0.0088(18) 0.032(2)
C23 0.0387(16) 0.0393(17) 0.0321(15) -0.0019(13) 0.0048(12) 0.0102(13)
C2 0.063(2) 0.081(3) 0.0420(19) 0.002(2) 0.0118(18) 0.045(2)
C27 0.048(2) 0.0440(19) 0.051(2) 0.0184(16) 0.0053(16) 0.0135(16)
C22 0.0466(19) 0.0406(18) 0.051(2) -0.0002(15) 0.0037(15) 0.0201(15)
C9 0.042(2) 0.057(2) 0.078(3) 0.018(2) 0.0167(19) 0.0131(18)
C13 0.052(2) 0.0433(18) 0.0414(17) 0.0041(14) -0.0001(15) 0.0249(16)
C26 0.0382(16) 0.0343(16) 0.0371(15) -0.0012(13) 0.0065(12) 0.0129(13)
C24 0.0408(17) 0.0418(17) 0.0315(15) 0.0029(13) 0.0031(12) 0.0136(14)
C19 0.058(2) 0.049(2) 0.0394(18) -0.0085(16) 0.0073(16) 0.0165(18)
F1 0.105(3) 0.067(2) 0.242(7) 0.019(3) -0.036(4) -0.003(2)
C8 0.044(2) 0.049(2) 0.077(3) 0.011(2) -0.0020(19) -0.0005(17)
F10 0.532(17) 0.140(5) 0.122(4) -0.038(4) -0.142(7) 0.165(8)
C5 0.088(3) 0.049(2) 0.061(3) -0.021(2) -0.008(2) 0.022(2)
F7 0.209(8) 0.191(7) 0.315(11) -0.005(7) 0.029(7) 0.144(7)
C3 0.079(3) 0.068(3) 0.0420(19) -0.0119(19) -0.0001(19) 0.045(2)
C17 0.080(3) 0.082(3) 0.0317(18) -0.0005(19) -0.0064(18) 0.033(3)
C20 0.063(2) 0.052(2) 0.056(2) -0.0138(19) 0.0139(19) 0.022(2)
F9 0.212(8) 0.256(10) 0.454(18) -0.124(11) 0.164(10) 0.081(8)
C14 0.068(3) 0.062(3) 0.054(2) 0.0105(19) -0.0038(19) 0.039(2)
C21 0.059(2) 0.053(2) 0.068(3) -0.006(2) 0.011(2) 0.031(2)
C6 0.071(3) 0.039(2) 0.075(3) -0.010(2) -0.012(2) 0.005(2)
F8 0.351(10) 0.083(3) 0.142(5) 0.026(3) 0.039(6) 0.079(5)
C18 0.084(3) 0.078(3) 0.0338(18) -0.0104(19) 0.0042(19) 0.030(3)
F11 0.228(7) 0.117(4) 0.136(4) -0.035(3) -0.058(5) 0.058(5)
O3 0.133(12) 0.223(18) 0.063(7) 0.049(9) 0.020(7) -0.073(12)
F12 0.63(2) 0.077(3) 0.132(5) 0.043(3) 0.102(8) 0.017(7)
C31 0.160(15) 0.32(3) 0.200(17) -0.109(18) 0.018(13) 0.062(16)
C32 0.160(13) 0.30(2) 0.40(3) 0.20(2) 0.124(18) 0.117(16)
C30 0.35(3) 0.55(5) 0.50(4) -0.34(4) 0.35(3) -0.24(3)

loop_
_atom_type_symbol
_atom_type_description
_atom_type_scat_dispersion_real
_atom_type_scat_dispersion_imag
_atom_type_scat_source
C C 0.0033 0.0016 'International Tables Vol C Tables 4.2.6.8 and 6.1.1.4'
H H 0.0000 0.0000 'International Tables Vol C Tables 4.2.6.8 and 6.1.1.4'
N N 0.0061 0.0033 'International Tables Vol C Tables 4.2.6.8 and 6.1.1.4'
O O 0.0106 0.0060 'International Tables Vol C Tables 4.2.6.8 and 6.1.1.4'
F F 0.0171 0.0103 'International Tables Vol C Tables 4.2.6.8 and 6.1.1.4'
P P 0.1023 0.0942 'International Tables Vol C Tables 4.2.6.8 and 6.1.1.4'
Co Co 0.3494 0.9721 'International Tables Vol C Tables 4.2.6.8 and 6.1.1.4'

loop_
_geom_angle_atom_site_label_1
_geom_angle_atom_site_label_2
_geom_angle_atom_site_label_3
_geom_angle
O2 Co1 O1 95.65(10)
O2 Co1 N1 90.65(11)
O1 Co1 N1 92.45(11)
O2 Co1 N4 92.06(11)
O1 Co1 N4 89.42(11)
N1 Co1 N4 176.54(12)
O2 Co1 N3 175.74(10)
O1 Co1 N3 86.80(11)
N1 Co1 N3 92.73(11)
N4 Co1 N3 84.46(12)
O2 Co1 N2 85.89(11)
O1 Co1 N2 176.24(11)
N1 Co1 N2 84.09(12)
N4 Co1 N2 93.96(12)
N3 Co1 N2 91.88(12)
F1 P1 F6 89.8(3)
F1 P1 F5 179.2(3)
F6 P1 F5 90.1(3)
F1 P1 F4 90.0(3)
F6 P1 F4 92.5(2)
F5 P1 F4 89.2(3)
F1 P1 F2 92.2(3)
F6 P1 F2 89.1(2)
F5 P1 F2 88.6(2)
F4 P1 F2 177.3(3)
F1 P1 F3 90.0(3)
F6 P1 F3 178.7(2)
F5 P1 F3 90.2(3)
F4 P1 F3 88.8(2)
F2 P1 F3 89.6(2)
F12 P2 F9 105.4(8)
F12 P2 F10 91.8(5)
F9 P2 F10 86.5(6)
F12 P2 F11 92.7(4)
F9 P2 F11 94.6(6)
F10 P2 F11 174.8(5)
F12 P2 F7 84.5(6)
F9 P2 F7 169.9(7)
F10 P2 F7 95.2(6)
F11 P2 F7 82.8(5)
F12 P2 F8 172.2(7)
F9 P2 F8 82.2(6)
F10 P2 F8 87.0(4)
F11 P2 F8 88.1(4)
F7 P2 F8 87.9(5)
C26 O1 Co1 124.2(2)
C28 O2 Co1 124.5(2)
C10 N2 C11 118.2(3)
C10 N2 Co1 129.8(3)
C11 N2 Co1 111.6(2)
C13 N3 C24 118.3(3)
C13 N3 Co1 129.9(2)
C24 N3 Co1 111.5(2)
C1 N1 C12 118.6(3)
C1 N1 Co1 129.1(3)
C12 N1 Co1 112.3(2)
C22 N4 C23 118.5(3)
C22 N4 Co1 129.6(3)
C23 N4 Co1 111.9(2)
N1 C12 C4 123.3(3)
N1 C12 C11 116.1(3)
C4 C12 C11 120.6(3)
N2 C10 C9 121.6(4)
N2 C11 C7 123.5(3)
N2 C11 C12 115.7(3)
C7 C11 C12 120.7(3)
N1 C1 C2 121.5(4)
C3 C4 C12 117.0(4)
C3 C4 C5 125.5(4)
C12 C4 C5 117.5(4)
C24 C16 C15 116.9(4)
C24 C16 C17 118.3(4)
C15 C16 C17 124.8(4)
O2 C28 C27 125.7(3)
O2 C28 C29 114.8(3)
C27 C28 C29 119.5(3)
C11 C7 C8 116.7(4)
C11 C7 C6 118.0(4)
C8 C7 C6 125.2(4)
C14 C15 C16 119.4(4)
N4 C23 C19 123.7(4)
N4 C23 C24 116.1(3)
C19 C23 C24 120.2(3)
C3 C2 C1 120.3(4)
C28 C27 C26 123.8(3)
N4 C22 C21 121.7(4)
C8 C9 C10 120.4(4)
N3 C13 C14 121.9(4)
O1 C26 C27 125.8(3)
O1 C26 C25 114.8(3)
C27 C26 C25 119.4(3)
N3 C24 C16 123.5(3)
N3 C24 C23 115.9(3)
C16 C24 C23 120.6(3)
C23 C19 C20 116.0(4)
C23 C19 C18 117.9(4)
C20 C19 C18 126.1(4)
C9 C8 C7 119.5(4)
C6 C5 C4 121.5(4)
C2 C3 C4 119.4(4)
C18 C17 C16 121.1(4)
C21 C20 C19 120.0(4)
C15 C14 C13 120.0(4)
C20 C21 C22 120.2(4)
C5 C6 C7 121.6(4)
C17 C18 C19 121.8(4)
O3 C31 C30 127.8(19)
O3 C31 C32 115.7(18)
C30 C31 C32 110(2)

loop_
_geom_bond_atom_site_label_1
_geom_bond_atom_site_label_2
_geom_bond_distance
Co1 O2 1.881(2)
Co1 O1 1.881(2)
Co1 N1 1.941(3)
Co1 N4 1.943(3)
Co1 N3 1.953(3)
Co1 N2 1.958(3)
P1 F1 1.560(4)
P1 F6 1.574(4)
P1 F5 1.582(4)
P1 F4 1.587(3)
P1 F2 1.588(3)
P1 F3 1.590(4)
P2 F12 1.497(6)
P2 F9 1.511(8)
P2 F10 1.526(6)
P2 F11 1.538(5)
P2 F7 1.541(7)
P2 F8 1.557(6)
O1 C26 1.278(4)
O2 C28 1.273(4)
N2 C10 1.323(5)
N2 C11 1.362(4)
N3 C13 1.321(5)
N3 C24 1.361(4)
N1 C1 1.335(5)
N1 C12 1.353(5)
N4 C22 1.320(5)
N4 C23 1.358(4)
C12 C4 1.401(5)
C12 C11 1.424(5)
C10 C9 1.394(6)
C11 C7 1.390(5)
C1 C2 1.389(6)
C4 C3 1.398(7)
C4 C5 1.431(7)
C29 C28 1.506(5)
C16 C24 1.397(5)
C16 C15 1.407(6)
C16 C17 1.428(6)
C28 C27 1.382(5)
C7 C8 1.403(7)
C7 C6 1.424(7)
C25 C26 1.500(5)
C15 C14 1.365(6)
C23 C19 1.402(5)
C23 C24 1.427(5)
C2 C3 1.374(7)
C27 C26 1.386(5)
C22 C21 1.395(6)
C9 C8 1.358(7)
C13 C14 1.405(5)
C19 C20 1.403(7)
C19 C18 1.428(6)
C5 C6 1.353(8)
C17 C18 1.352(7)
C20 C21 1.361(7)
O3 C31 1.06(2)
C31 C30 1.36(3)
C31 C32 1.60(2)
